data_1515389
loop_
_publ_author_name
'Tran-Van, Anne-Florence'
'G\"otz, Silas'
'Neuburger, Markus'
'Wegner, Hermann A.'

_publ_section_title
;
 A Strain Induced Change of Mechanism from a [2 + 2 + 2] to a [2 + 1 + 2 +
 1] Cycloaddition Reaction.
;
_journal_issue 9
_journal_name_full 'Organic letters'
_journal_page_first 2410
_journal_page_last 2413
_journal_paper_doi 10.1021/ol5007604
_journal_volume 16
_journal_year 2014
_chemical_formula_moiety 'C31 H38 O6'
_chemical_formula_sum 'C31 H38 O6'
_chemical_formula_weight 506.64
_space_group_IT_number 2
_symmetry_cell_setting triclinic
_symmetry_space_group_name_Hall '-P 1'
_symmetry_space_group_name_H-M 'P -1'
_atom_sites_solution_hydrogens geom
_atom_sites_solution_primary direct
_cell_angle_alpha 72.980(2)
_cell_angle_beta 76.359(2)
_cell_angle_gamma 67.627(2)
_cell_formula_units_Z 2
_cell_length_a 8.4549(4)
_cell_length_b 10.6064(4)
_cell_length_c 17.4616(7)
_cell_measurement_reflns_used 5914
_cell_measurement_temperature 123
_cell_measurement_theta_max 30
_cell_measurement_theta_min 4
_cell_volume 1370.82(10)
_computing_cell_refinement 'Apex2 (Bruker AXS, 2006)'
_computing_data_collection 'Apex2 (Bruker AXS, 2006)'
_computing_data_reduction 'Apex2 (Bruker AXS, 2006)'
_computing_molecular_graphics 'CAMERON (Watkin et al., 1996)'
_computing_publication_material 'CRYSTALS (Betteridge et al., 2003)'
_computing_structure_refinement 'CRYSTALS (Betteridge et al., 2003)'
_computing_structure_solution 'SIR92 (Altomare et al., 1994)'
_diffrn_ambient_temperature 123
_diffrn_measured_fraction_theta_full 0.996
_diffrn_measured_fraction_theta_max 0.993
_diffrn_measurement_device Area
_diffrn_measurement_device_type 'Bruker Kappa Apex2'
_diffrn_measurement_method '\f & \w scans'
_diffrn_radiation_monochromator graphite
_diffrn_radiation_type 'Mo K\a'
_diffrn_radiation_wavelength 0.71073
_diffrn_reflns_av_R_equivalents 0.042
_diffrn_reflns_limit_h_max 11
_diffrn_reflns_limit_h_min -11
_diffrn_reflns_limit_k_max 14
_diffrn_reflns_limit_k_min -14
_diffrn_reflns_limit_l_max 24
_diffrn_reflns_limit_l_min -24
_diffrn_reflns_number 28795
_diffrn_reflns_theta_full 29.465
_diffrn_reflns_theta_max 30.066
_diffrn_reflns_theta_min 2.131
_diffrn_standards_number 0
_exptl_absorpt_coefficient_mu 0.084
_exptl_absorpt_correction_T_max 1.00
_exptl_absorpt_correction_T_min 0.99
_exptl_absorpt_correction_type multi-scan
_exptl_absorpt_process_details 'DENZO/SCALEPACK (Otwinowski & Minor, 1997)'
_exptl_crystal_colour colourless
_exptl_crystal_density_diffrn 1.227
_exptl_crystal_density_method 'not measured'
_exptl_crystal_description block
_exptl_crystal_F_000 544
_exptl_crystal_size_max 0.210
_exptl_crystal_size_mid 0.140
_exptl_crystal_size_min 0.050
_refine_diff_density_max 0.30
_refine_diff_density_min -0.22
_refine_ls_extinction_method None
_refine_ls_goodness_of_fit_ref 1.1157
_refine_ls_hydrogen_treatment none
_refine_ls_matrix_type full
_refine_ls_number_parameters 334
_refine_ls_number_reflns 4264
_refine_ls_number_restraints 0
_refine_ls_R_factor_all 0.0804
_refine_ls_R_factor_gt 0.0400
_refine_ls_shift/su_max 0.0004904
_refine_ls_shift/su_mean 0.0000490
_refine_ls_structure_factor_coef F
_refine_ls_weighting_details
;
 Method, part 1, Chebychev polynomial, (Watkin, 1994, Prince, 1982) 
 [weight] = 1.0/[A~0~*T~0~(x)+A~1~*T~1~(x) ... +A~n-1~]*T~n-1~(x)] 
 where A~i~ are the Chebychev coefficients listed below and x= Fcalc/Fmax 
 Method = Robust Weighting (Prince, 1982) 
 W = [weight] * [1-(deltaF/6*sigmaF)^2^]^2^ 
 A~i~ are: 
 0.211 0.184 0.771E-01 
;
_refine_ls_weighting_scheme calc
_refine_ls_wR_factor_all 0.0945
_refine_ls_wR_factor_gt 0.0430
_refine_ls_wR_factor_ref 0.0411
_reflns_limit_h_max 11
_reflns_limit_h_min -11
_reflns_limit_k_max 14
_reflns_limit_k_min -14
_reflns_limit_l_max 24
_reflns_limit_l_min 0
_reflns_number_gt 4671
_reflns_number_total 7983
_reflns_threshold_expression I>2.0\s(I)
_oxford_diffrn_Wilson_B_factor 1.69
_oxford_diffrn_Wilson_scale 28.99
_oxford_refine_ls_r_factor_ref 0.0372
_oxford_refine_ls_scale 0.1959(3)
_oxford_reflns_number_all 7966
_oxford_reflns_threshold_expression_ref I>3.0\s(I)
_cod_data_source_file ol5007604_si_002.cif
_cod_data_source_block 1
_cod_depositor_comments
;
The following automatic conversions were performed:

'_symmetry_cell_setting' value 'Triclinic' changed to 'triclinic'
according to
/usr/data/users/saulius/crontab/automatic-downloads/rss-feeds/ACS/lib/dictionaries/cif_core.dic
dictionary named 'cif_core.dic' version 2.4.2 from 2011-04-26.

Automatic conversion script
Id: cif_fix_values 2281 2013-09-26 08:29:07Z andrius 

 Adding full bibliography for 1515388--1515389.cif.
;
_cod_database_code 1515389

loop_
_symmetry_equiv_pos_as_xyz
x,y,z
-x,-y,-z

loop_
_atom_site_label
_atom_site_type_symbol
_atom_site_fract_x
_atom_site_fract_y
_atom_site_fract_z
_atom_site_U_iso_or_equiv
_atom_site_occupancy
_atom_site_adp_type
_atom_site_refinement_flags_posn
C1 C 1.04891(17) 0.63295(15) 0.62624(8) 0.0170 1.0000 Uani .
C2 C 1.21926(18) 0.65634(16) 0.62001(9) 0.0204 1.0000 Uani .
C3 C 1.48260(19) 0.65320(17) 0.53715(10) 0.0261 1.0000 Uani .
C4 C 0.94077(18) 0.74244(15) 0.56334(9) 0.0196 1.0000 Uani .
C5 C 0.7848(2) 0.98128(17) 0.52652(11) 0.0331 1.0000 Uani .
C6 C 0.95611(19) 0.64123(17) 0.71366(9) 0.0221 1.0000 Uani .
C7 C 0.76662(19) 0.69048(16) 0.72427(9) 0.0219 1.0000 Uani .
C8 C 0.6126(2) 0.73680(17) 0.73543(9) 0.0234 1.0000 Uani .
C9 C 0.42652(18) 0.79137(16) 0.75196(9) 0.0210 1.0000 Uani .
C10 C 0.3289(2) 0.90307(16) 0.69742(9) 0.0231 1.0000 Uani .
C11 C 0.1503(2) 0.95498(16) 0.71484(9) 0.0226 1.0000 Uani .
C12 C 0.06431(18) 0.89645(15) 0.78674(9) 0.0195 1.0000 Uani .
C13 C 0.16064(19) 0.78647(17) 0.84147(9) 0.0241 1.0000 Uani .
C14 C 0.34006(19) 0.73460(17) 0.82438(9) 0.0250 1.0000 Uani .
C15 C -0.13029(18) 0.95288(16) 0.80246(9) 0.0230 1.0000 Uani .
C16 C -0.37331(18) 0.91360(16) 0.89028(10) 0.0228 1.0000 Uani .
C17 C -0.42848(19) 0.82053(16) 0.96707(10) 0.0241 1.0000 Uani .
C18 C -0.2423(2) 0.58573(17) 0.96238(11) 0.0283 1.0000 Uani .
C19 C -0.2479(2) 0.46193(16) 0.93933(10) 0.0258 1.0000 Uani .
C20 C -0.0803(2) 0.23740(17) 0.91980(11) 0.0273 1.0000 Uani .
C21 C 0.0932(2) 0.12500(17) 0.93027(10) 0.0258 1.0000 Uani .
C22 C 0.2562(2) 0.18760(19) 0.80241(9) 0.0272 1.0000 Uani .
C23 C 0.40333(19) 0.24305(16) 0.76530(9) 0.0204 1.0000 Uani .
C24 C 0.5096(2) 0.20530(17) 0.69595(9) 0.0254 1.0000 Uani .
C25 C 0.6462(2) 0.25470(17) 0.66119(9) 0.0248 1.0000 Uani .
C26 C 0.68078(18) 0.34230(15) 0.69642(9) 0.0198 1.0000 Uani .
C27 C 0.5720(2) 0.38213(16) 0.76517(9) 0.0232 1.0000 Uani .
C28 C 0.4349(2) 0.33319(16) 0.79905(9) 0.0239 1.0000 Uani .
C29 C 0.8258(2) 0.39050(16) 0.66262(9) 0.0220 1.0000 Uani .
C30 C 0.94381(19) 0.43365(15) 0.63700(9) 0.0212 1.0000 Uani .
C31 C 1.08955(18) 0.48676(15) 0.61000(9) 0.0208 1.0000 Uani .
O1 O 1.31821(13) 0.64077(12) 0.54339(7) 0.0236 1.0000 Uani .
O2 O 0.90181(14) 0.87704(11) 0.57742(7) 0.0252 1.0000 Uani .
O3 O -0.18896(13) 0.87134(11) 0.87535(7) 0.0241 1.0000 Uani .
O4 O -0.41103(14) 0.68660(11) 0.95816(7) 0.0269 1.0000 Uani .
O5 O -0.08664(14) 0.35375(11) 0.94624(7) 0.0268 1.0000 Uani .
O6 O 0.23451(13) 0.17061(11) 0.88736(6) 0.0235 1.0000 Uani .
H21 H 1.1964 0.7530 0.6258 0.0260 1.0000 Uiso R
H22 H 1.2862 0.5870 0.6630 0.0262 1.0000 Uiso R
H32 H 1.5464 0.6428 0.4840 0.0412 1.0000 Uiso R
H33 H 1.4648 0.7469 0.5434 0.0406 1.0000 Uiso R
H31 H 1.5456 0.5845 0.5796 0.0413 1.0000 Uiso R
H42 H 0.8330 0.7226 0.5674 0.0241 1.0000 Uiso R
H41 H 1.0063 0.7390 0.5083 0.0242 1.0000 Uiso R
H52 H 0.7682 1.0723 0.5366 0.0508 1.0000 Uiso R
H51 H 0.6739 0.9665 0.5394 0.0514 1.0000 Uiso R
H53 H 0.8330 0.9830 0.4691 0.0511 1.0000 Uiso R
H62 H 0.9891 0.7096 0.7304 0.0284 1.0000 Uiso R
H61 H 0.9986 0.5494 0.7502 0.0288 1.0000 Uiso R
H101 H 0.3871 0.9451 0.6471 0.0283 1.0000 Uiso R
H111 H 0.0845 1.0309 0.6773 0.0282 1.0000 Uiso R
H131 H 0.1034 0.7436 0.8915 0.0296 1.0000 Uiso R
H141 H 0.4065 0.6583 0.8626 0.0313 1.0000 Uiso R
H152 H -0.1690 1.0523 0.8070 0.0305 1.0000 Uiso R
H151 H -0.1796 0.9467 0.7567 0.0303 1.0000 Uiso R
H161 H -0.4204 1.0117 0.8949 0.0294 1.0000 Uiso R
H162 H -0.4174 0.9066 0.8434 0.0287 1.0000 Uiso R
H172 H -0.5554 0.8669 0.9825 0.0298 1.0000 Uiso R
H171 H -0.3640 0.8084 1.0099 0.0301 1.0000 Uiso R
H182 H -0.2159 0.5604 1.0183 0.0364 1.0000 Uiso R
H181 H -0.1544 0.6229 0.9249 0.0363 1.0000 Uiso R
H192 H -0.3387 0.4286 0.9752 0.0326 1.0000 Uiso R
H191 H -0.2707 0.4887 0.8819 0.0328 1.0000 Uiso R
H202 H -0.1722 0.1990 0.9539 0.0333 1.0000 Uiso R
H201 H -0.0965 0.2639 0.8613 0.0331 1.0000 Uiso R
H211 H 0.1057 0.0955 0.9893 0.0334 1.0000 Uiso R
H212 H 0.0993 0.0411 0.9111 0.0332 1.0000 Uiso R
H221 H 0.1480 0.2517 0.7811 0.0352 1.0000 Uiso R
H222 H 0.2834 0.0941 0.7906 0.0346 1.0000 Uiso R
H241 H 0.4876 0.1418 0.6723 0.0327 1.0000 Uiso R
H251 H 0.7186 0.2288 0.6128 0.0317 1.0000 Uiso R
H271 H 0.5934 0.4441 0.7888 0.0293 1.0000 Uiso R
H281 H 0.3604 0.3632 0.8462 0.0305 1.0000 Uiso R
H311 H 1.1855 0.4183 0.6384 0.0261 1.0000 Uiso R
H312 H 1.1246 0.4904 0.5510 0.0261 1.0000 Uiso R

loop_
_atom_site_aniso_label
_atom_site_aniso_U_11
_atom_site_aniso_U_22
_atom_site_aniso_U_33
_atom_site_aniso_U_23
_atom_site_aniso_U_13
_atom_site_aniso_U_12
C1 0.0136(6) 0.0202(7) 0.0178(6) -0.0049(5) 0.0005(5) -0.0073(5)
C2 0.0158(6) 0.0261(7) 0.0208(7) -0.0046(6) -0.0012(5) -0.0099(6)
C3 0.0136(7) 0.0273(8) 0.0333(8) -0.0019(6) -0.0005(6) -0.0077(6)
C4 0.0180(7) 0.0206(7) 0.0202(7) -0.0056(5) -0.0019(5) -0.0062(5)
C5 0.0336(9) 0.0222(8) 0.0366(9) -0.0013(7) -0.0077(7) -0.0042(7)
C6 0.0182(7) 0.0304(8) 0.0177(7) -0.0053(6) -0.0005(5) -0.0093(6)
C7 0.0231(7) 0.0277(8) 0.0170(7) -0.0071(6) 0.0013(5) -0.0118(6)
C8 0.0213(7) 0.0311(8) 0.0220(7) -0.0107(6) 0.0013(6) -0.0123(6)
C9 0.0183(7) 0.0266(7) 0.0225(7) -0.0122(6) 0.0008(5) -0.0094(6)
C10 0.0239(7) 0.0275(8) 0.0216(7) -0.0091(6) 0.0023(6) -0.0131(6)
C11 0.0243(7) 0.0216(7) 0.0218(7) -0.0044(6) -0.0035(6) -0.0080(6)
C12 0.0179(7) 0.0208(7) 0.0228(7) -0.0081(6) -0.0023(5) -0.0077(5)
C13 0.0175(7) 0.0289(8) 0.0228(7) -0.0048(6) 0.0005(6) -0.0072(6)
C14 0.0169(7) 0.0298(8) 0.0241(7) -0.0032(6) -0.0034(6) -0.0052(6)
C15 0.0168(7) 0.0210(7) 0.0270(8) -0.0031(6) -0.0020(6) -0.0042(6)
C16 0.0142(6) 0.0230(7) 0.0288(8) -0.0085(6) -0.0014(5) -0.0027(6)
C17 0.0172(7) 0.0263(8) 0.0284(8) -0.0110(6) 0.0005(6) -0.0053(6)
C18 0.0213(7) 0.0269(8) 0.0363(9) -0.0085(7) -0.0088(6) -0.0038(6)
C19 0.0201(7) 0.0245(8) 0.0300(8) -0.0037(6) -0.0024(6) -0.0068(6)
C20 0.0230(8) 0.0270(8) 0.0350(9) -0.0086(7) 0.0000(6) -0.0128(6)
C21 0.0230(7) 0.0250(8) 0.0288(8) -0.0044(6) 0.0028(6) -0.0125(6)
C22 0.0273(8) 0.0388(9) 0.0226(7) -0.0050(6) -0.0013(6) -0.0214(7)
C23 0.0197(7) 0.0235(7) 0.0197(7) -0.0008(5) -0.0049(5) -0.0109(6)
C24 0.0284(8) 0.0327(9) 0.0231(7) -0.0082(6) -0.0018(6) -0.0185(7)
C25 0.0248(7) 0.0315(8) 0.0227(7) -0.0080(6) 0.0005(6) -0.0150(6)
C26 0.0188(7) 0.0196(7) 0.0212(7) 0.0006(5) -0.0046(5) -0.0095(5)
C27 0.0266(8) 0.0230(7) 0.0242(7) -0.0047(6) -0.0035(6) -0.0133(6)
C28 0.0270(8) 0.0260(8) 0.0203(7) -0.0057(6) -0.0003(6) -0.0122(6)
C29 0.0232(7) 0.0196(7) 0.0231(7) -0.0026(6) -0.0042(6) -0.0083(6)
C30 0.0214(7) 0.0178(7) 0.0241(7) -0.0046(5) -0.0031(5) -0.0064(5)
C31 0.0170(6) 0.0183(7) 0.0265(7) -0.0048(6) -0.0012(5) -0.0063(5)
O1 0.0161(5) 0.0314(6) 0.0259(5) -0.0098(4) 0.0034(4) -0.0119(4)
O2 0.0287(6) 0.0178(5) 0.0284(6) -0.0045(4) -0.0062(4) -0.0062(4)
O3 0.0138(5) 0.0269(6) 0.0260(5) -0.0019(4) -0.0015(4) -0.0047(4)
O4 0.0181(5) 0.0240(6) 0.0389(7) -0.0080(5) -0.0049(4) -0.0061(4)
O5 0.0222(5) 0.0235(5) 0.0341(6) -0.0067(5) -0.0061(5) -0.0056(4)
O6 0.0206(5) 0.0297(6) 0.0219(5) -0.0057(4) 0.0020(4) -0.0134(4)

loop_
_atom_type_symbol
_atom_type_scat_dispersion_real
_atom_type_scat_dispersion_imag
_atom_type_scat_Cromer_Mann_a1
_atom_type_scat_Cromer_Mann_b1
_atom_type_scat_Cromer_Mann_a2
_atom_type_scat_Cromer_Mann_b2
_atom_type_scat_Cromer_Mann_a3
_atom_type_scat_Cromer_Mann_b3
_atom_type_scat_Cromer_Mann_a4
_atom_type_scat_Cromer_Mann_b4
_atom_type_scat_Cromer_Mann_c
_atom_type_scat_source
C 0.0033 0.0016 2.3100 20.8439 1.0200 10.2075 1.5886 0.5687 0.8650 51.6512 0.2156 'International Tables Vol C 4.2.6.8 and 6.1.1.4'
H 0.0000 0.0000 0.4930 10.5109 0.3229 26.1257 0.1402 3.1424 0.0408 57.7998 0.0030 'International Tables Vol C 4.2.6.8 and 6.1.1.4'
O 0.0106 0.0060 3.0485 13.2771 2.2868 5.7011 1.5463 0.3239 0.8670 32.9089 0.2508 'International Tables Vol C 4.2.6.8 and 6.1.1.4'

loop_
_geom_angle_atom_site_label_1
_geom_angle_atom_site_label_2
_geom_angle_atom_site_label_3
_geom_angle
_geom_angle_publ_flag
C2 C1 C4 110.84(11) yes
C2 C1 C6 106.00(11) yes
C4 C1 C6 111.61(12) yes
C2 C1 C31 108.53(11) yes
C4 C1 C31 108.22(12) yes
C6 C1 C31 111.61(12) yes
C1 C2 O1 109.70(11) yes
C1 C2 H21 110.0 no
O1 C2 H21 108.7 no
C1 C2 H22 110.1 no
O1 C2 H22 109.0 no
H21 C2 H22 109.4 no
O1 C3 H32 109.2 no
O1 C3 H33 108.4 no
H32 C3 H33 108.9 no
O1 C3 H31 110.7 no
H32 C3 H31 111.2 no
H33 C3 H31 108.4 no
C1 C4 O2 109.03(12) yes
C1 C4 H42 109.1 no
O2 C4 H42 110.6 no
C1 C4 H41 109.9 no
O2 C4 H41 109.1 no
H42 C4 H41 109.1 no
O2 C5 H52 107.6 no
O2 C5 H51 110.3 no
H52 C5 H51 108.7 no
O2 C5 H53 110.6 no
H52 C5 H53 108.0 no
H51 C5 H53 111.5 no
C1 C6 C7 116.11(12) yes
C1 C6 H62 107.3 no
C7 C6 H62 106.4 no
C1 C6 H61 109.2 no
C7 C6 H61 109.5 no
H62 C6 H61 108.1 no
C6 C7 C8 175.67(16) yes
C7 C8 C9 177.98(17) yes
C8 C9 C10 121.46(14) yes
C8 C9 C14 120.09(14) yes
C10 C9 C14 118.44(13) yes
C9 C10 C11 120.57(14) yes
C9 C10 H101 119.6 no
C11 C10 H101 119.9 no
C10 C11 C12 120.76(14) yes
C10 C11 H111 120.1 no
C12 C11 H111 119.1 no
C11 C12 C13 118.93(14) yes
C11 C12 C15 119.24(13) yes
C13 C12 C15 121.82(13) yes
C12 C13 C14 120.46(14) yes
C12 C13 H131 120.2 no
C14 C13 H131 119.3 no
C9 C14 C13 120.83(14) yes
C9 C14 H141 119.0 no
C13 C14 H141 120.2 no
C12 C15 O3 109.28(12) yes
C12 C15 H152 109.5 no
O3 C15 H152 109.6 no
C12 C15 H151 109.6 no
O3 C15 H151 108.6 no
H152 C15 H151 110.2 no
C17 C16 O3 109.51(12) yes
C17 C16 H161 110.5 no
O3 C16 H161 109.1 no
C17 C16 H162 109.9 no
O3 C16 H162 109.5 no
H161 C16 H162 108.4 no
C16 C17 O4 114.03(13) yes
C16 C17 H172 106.8 no
O4 C17 H172 105.3 no
C16 C17 H171 110.6 no
O4 C17 H171 109.1 no
H172 C17 H171 110.9 no
C19 C18 O4 105.59(12) yes
C19 C18 H182 111.0 no
O4 C18 H182 109.1 no
C19 C18 H181 110.7 no
O4 C18 H181 111.1 no
H182 C18 H181 109.2 no
C18 C19 O5 108.98(13) yes
C18 C19 H192 110.1 no
O5 C19 H192 109.3 no
C18 C19 H191 109.9 no
O5 C19 H191 108.9 no
H192 C19 H191 109.6 no
C21 C20 O5 108.80(13) yes
C21 C20 H202 108.4 no
O5 C20 H202 109.5 no
C21 C20 H201 108.9 no
O5 C20 H201 111.5 no
H202 C20 H201 109.7 no
C20 C21 O6 113.22(13) yes
C20 C21 H211 108.4 no
O6 C21 H211 107.7 no
C20 C21 H212 109.4 no
O6 C21 H212 108.8 no
H211 C21 H212 109.2 no
C23 C22 O6 108.28(12) yes
C23 C22 H221 111.4 no
O6 C22 H221 110.1 no
C23 C22 H222 110.4 no
O6 C22 H222 108.3 no
H221 C22 H222 108.4 no
C22 C23 C24 120.22(13) yes
C22 C23 C28 120.99(14) yes
C24 C23 C28 118.80(13) yes
C23 C24 C25 121.03(14) yes
C23 C24 H241 118.8 no
C25 C24 H241 120.1 no
C24 C25 C26 120.15(14) yes
C24 C25 H251 120.5 no
C26 C25 H251 119.3 no
C25 C26 C27 118.68(13) yes
C25 C26 C29 120.78(13) yes
C27 C26 C29 120.54(14) yes
C26 C27 C28 120.71(14) yes
C26 C27 H271 119.0 no
C28 C27 H271 120.2 no
C23 C28 C27 120.59(14) yes
C23 C28 H281 120.2 no
C27 C28 H281 119.2 no
C26 C29 C30 177.26(17) yes
C29 C30 C31 176.87(17) yes
C1 C31 C30 113.90(12) yes
C1 C31 H311 109.7 no
C30 C31 H311 107.2 no
C1 C31 H312 109.9 no
C30 C31 H312 107.8 no
H311 C31 H312 108.2 no
C3 O1 C2 111.37(11) yes
C4 O2 C5 111.31(12) yes
C16 O3 C15 111.74(11) yes
C18 O4 C17 114.99(12) yes
C20 O5 C19 111.48(12) yes
C21 O6 C22 114.41(12) yes

loop_
_geom_bond_atom_site_label_1
_geom_bond_atom_site_label_2
_geom_bond_distance
_geom_bond_publ_flag
C1 C2 1.5265(18) yes
C1 C4 1.5197(19) yes
C1 C6 1.5538(19) yes
C1 C31 1.552(2) yes
C2 O1 1.4190(17) yes
C2 H21 0.999 no
C2 H22 0.992 no
C3 O1 1.4216(17) yes
C3 H32 0.971 no
C3 H33 0.981 no
C3 H31 0.969 no
C4 O2 1.4199(17) yes
C4 H42 0.994 no
C4 H41 0.993 no
C5 O2 1.414(2) yes
C5 H52 0.984 no
C5 H51 0.973 no
C5 H53 0.986 no
C6 C7 1.467(2) yes
C6 H62 1.002 no
C6 H61 0.981 no
C7 C8 1.193(2) yes
C8 C9 1.444(2) yes
C9 C10 1.399(2) yes
C9 C14 1.396(2) yes
C10 C11 1.387(2) yes
C10 H101 0.974 no
C11 C12 1.395(2) yes
C11 H111 0.953 no
C12 C13 1.389(2) yes
C12 C15 1.508(2) yes
C13 C14 1.393(2) yes
C13 H131 0.969 no
C14 H141 0.965 no
C15 O3 1.4136(18) yes
C15 H152 1.000 no
C15 H151 1.012 no
C16 C17 1.507(2) yes
C16 O3 1.4294(17) yes
C16 H161 0.982 no
C16 H162 1.008 no
C17 O4 1.4223(19) yes
C17 H172 1.002 no
C17 H171 0.978 no
C18 C19 1.502(2) yes
C18 O4 1.4239(19) yes
C18 H182 0.989 no
C18 H181 0.989 no
C19 O5 1.4128(18) yes
C19 H192 0.978 no
C19 H191 1.002 no
C20 C21 1.508(2) yes
C20 O5 1.4181(19) yes
C20 H202 1.002 no
C20 H201 1.005 no
C21 O6 1.4241(17) yes
C21 H211 1.005 no
C21 H212 1.018 no
C22 C23 1.506(2) yes
C22 O6 1.4165(18) yes
C22 H221 0.988 no
C22 H222 1.002 no
C23 C24 1.389(2) yes
C23 C28 1.390(2) yes
C24 C25 1.386(2) yes
C24 H241 0.976 no
C25 C26 1.398(2) yes
C25 H251 0.964 no
C26 C27 1.395(2) yes
C26 C29 1.440(2) yes
C27 C28 1.385(2) yes
C27 H271 0.960 no
C28 H281 0.965 no
C29 C30 1.193(2) yes
C30 C31 1.469(2) yes
C31 H311 0.981 no
C31 H312 0.996 no

loop_
_geom_hbond_atom_site_label_D
_geom_hbond_atom_site_label_H
_geom_hbond_atom_site_label_A
_geom_hbond_site_symmetry_A
_geom_hbond_angle_DHA
_geom_hbond_distance_DH
_geom_hbond_distance_HA
_geom_hbond_distance_DA
_geom_hbond_publ_flag
C17 H171 O6 2_567 168 0.98 2.41 3.374(2) yes
C18 H181 O3 . 125 0.99 2.44 3.116(2) yes
